data_9007788
loop_
_publ_author_name
'Riou, D.'
'Goreaud, M.'

_publ_section_title
;
 CaCuP2O7: a structure closely related to alpha-Ca2P2O7
;
_journal_name_full 'Acta Crystallographica, Section C'
_journal_page_first 1191
_journal_page_last 1193
_journal_paper_doi 10.1107/S0108270189011704
_journal_volume 46
_journal_year 1990
_chemical_formula_structural CaCuP2O7
_chemical_formula_sum 'Ca Cu O7 P2'
_space_group_IT_number 14
_symmetry_space_group_name_Hall '-P 2yn'
_symmetry_space_group_name_H-M 'P 1 21/n 1'
_cell_angle_alpha 90
_cell_angle_beta 91.356
_cell_angle_gamma 90
_cell_length_a 5.2104
_cell_length_b 8.0574
_cell_length_c 12.344
_cell_formula_units_Z 4
_cell_volume 518.084
_exptl_crystal_density_diffrn 3.559
_cod_original_formula_sum 'Cu Ca P2 O7'
_cod_database_code 9007788

loop_
_symmetry_equiv_pos_as_xyz
x,y,z
1/2+x,1/2-y,1/2+z
1/2-x,1/2+y,1/2-z
-x,-y,-z

loop_
_atom_site_label
_atom_site_fract_x
_atom_site_fract_y
_atom_site_fract_z
_atom_site_U_iso_or_equiv
Cu 0.79798 0.14058 0.11019 0.00637
Ca 0.28780 0.32276 0.27641 0.00852
P1 0.75230 0.52800 0.16483 0.00507
P2 0.31160 0.20200 0.98402 0.00532
O1 0.66080 0.35080 0.15420 0.00836
O2 0.65240 0.39790 0.40050 0.00798
O3 0.93840 0.12070 0.26530 0.00811
O4 0.76410 0.10670 0.45350 0.00874
O5 0.47470 0.04500 0.29290 0.01001
O6 0.09800 0.33380 0.47150 0.00823
O7 0.21240 0.18670 0.09670 0.00912

_cod_duplicate_entry 1001428
